data_7246910
loop_
_publ_author_name
'Yakubovich, Olga'
'Kiriukhina, Galina'
'Simonov, Sergey'
'Volkov, Anatoly'
'Dimitrova, Olga'

_publ_section_title
;
 Na3(VO)(PO4)(CO3): a synthetic member of the bradleyite phosphate
 carbonate family with a new type of crystal structure
;
_journal_issue 28
_journal_name_full CrystEngComm
_journal_page_first 4024
_journal_page_last 4032
_journal_paper_doi 10.1039/D3CE00323J
_journal_volume 25
_journal_year 2023
_chemical_formula_moiety 'C O8 P V, 3(Na)'
_chemical_formula_sum 'C Na3 O8 P V'
_chemical_formula_weight 290.89
_chemical_name_common 'sodium vanadyl phosphate carbonate'
_chemical_name_systematic 'trisodium vanadyl phosphate carbonate'
_space_group_crystal_system monoclinic
_space_group_IT_number 11
_space_group_name_Hall '-P 2yb'
_space_group_name_H-M_alt 'P 1 21/m 1'
_atom_sites_solution_primary direct
_atom_sites_solution_secondary difmap
_audit_creation_method SHELXL-2018/3
_audit_update_record
;
2023-04-03 deposited with the CCDC.	2023-06-09 downloaded from the CCDC.
;
_cell_angle_alpha 90
_cell_angle_beta 110.334(6)
_cell_angle_gamma 90
_cell_formula_units_Z 2
_cell_length_a 6.3646(4)
_cell_length_b 6.3135(3)
_cell_length_c 8.8975(4)
_cell_measurement_reflns_used 3313
_cell_measurement_temperature 160(2)
_cell_measurement_theta_max 34.631
_cell_measurement_theta_min 2.438
_cell_volume 335.25(3)
_computing_cell_refinement 'CrysAlisPro 1.171.42.67a (Rigaku OD, 2022)'
_computing_data_collection 'CrysAlisPro 1.171.42.67a (Rigaku OD, 2022)'
_computing_data_reduction 'CrysAlisPro 1.171.42.67a (Rigaku OD, 2022)'
_computing_molecular_graphics DIMOND
_computing_structure_refinement 'SHELXL-2018/3 (Sheldrick, 2018)'
_computing_structure_solution SHELST
_diffrn_ambient_temperature 160(2)
_diffrn_detector_area_resol_mean 5.2283
_diffrn_measured_fraction_theta_full 0.997
_diffrn_measured_fraction_theta_max 0.998
_diffrn_measurement_device_type 'Xcalibur, AtlasS2, Gemini'
_diffrn_measurement_method '\w scans'
_diffrn_radiation_type MoK\a
_diffrn_radiation_wavelength 0.71073
_diffrn_reflns_av_R_equivalents 0.0170
_diffrn_reflns_av_unetI/netI 0.0117
_diffrn_reflns_Laue_measured_fraction_full 0.997
_diffrn_reflns_Laue_measured_fraction_max 0.998
_diffrn_reflns_limit_h_max 8
_diffrn_reflns_limit_h_min -8
_diffrn_reflns_limit_k_max 8
_diffrn_reflns_limit_k_min -8
_diffrn_reflns_limit_l_max 12
_diffrn_reflns_limit_l_min -12
_diffrn_reflns_number 5788
_diffrn_reflns_point_group_measured_fraction_full 0.997
_diffrn_reflns_point_group_measured_fraction_max 0.998
_diffrn_reflns_theta_full 25.242
_diffrn_reflns_theta_max 29.978
_diffrn_reflns_theta_min 2.441
_diffrn_source 'fine-focus sealed X-ray tube'
_exptl_absorpt_coefficient_mu 1.927
_exptl_absorpt_correction_T_max 1.253
_exptl_absorpt_correction_T_min 0.897
_exptl_absorpt_correction_type multi-scan
_exptl_absorpt_process_details
;
CrysAlisPro 1.171.42.67a (Rigaku Oxford Diffraction, 2022)
Empirical absorption correction using spherical harmonics,
implemented in SCALE3 ABSPACK scaling algorithm.
;
_exptl_crystal_colour green-blue
_exptl_crystal_density_diffrn 2.882
_exptl_crystal_description plate
_exptl_crystal_F_000 282
_exptl_crystal_recrystallization_method hydrothermal
_exptl_crystal_size_max 0.243
_exptl_crystal_size_mid 0.125
_exptl_crystal_size_min 0.060
_exptl_transmission_factor_max 1.000
_exptl_transmission_factor_min 0.811
_refine_diff_density_max 0.485
_refine_diff_density_min -0.361
_refine_diff_density_rms 0.075
_refine_ls_extinction_method none
_refine_ls_goodness_of_fit_ref 1.266
_refine_ls_hydrogen_treatment undef
_refine_ls_matrix_type full
_refine_ls_number_parameters 79
_refine_ls_number_reflns 1056
_refine_ls_number_restraints 0
_refine_ls_restrained_S_all 1.266
_refine_ls_R_factor_all 0.0214
_refine_ls_R_factor_gt 0.0204
_refine_ls_shift/su_max 0.000
_refine_ls_shift/su_mean 0.000
_refine_ls_structure_factor_coef Fsqd
_refine_ls_weighting_details 'w=1/[\s^2^(Fo^2^)+(0.0100P)^2^+0.4000P] where P=(Fo^2^+2Fc^2^)/3'
_refine_ls_weighting_scheme calc
_refine_ls_wR_factor_gt 0.0464
_refine_ls_wR_factor_ref 0.0468
_reflns_Friedel_coverage 0.000
_reflns_number_gt 1021
_reflns_number_total 1056
_reflns_threshold_expression 'I > 2\s(I)'
_cod_data_source_file d3ce00323j2.cif
_cod_data_source_block shelx
_cod_depositor_comments
;
The following automatic conversions were performed:

data item '_atom_sites_solution_primary' value 'Direct' was changed
to 'direct' in accordance with the
/home/data/users/saulius/crontab/automatic-downloads/rss-feeds/RSC/lib/dictionaries/cif_core.dic
dictionary named 'cif_core.dic' version 2.4.2 last updated on
2011-04-26.

data item '_atom_sites_solution_secondary' value 'Diffmap' was
changed to 'difmap'.

Automatic conversion script
Id: cif_fix_values 8170 2020-07-09 18:12:32Z antanas 

 Adding full bibliography for 7246910.cif.
;
_cod_original_sg_symbol_H-M 'P 21/m'
_cod_database_code 7246910
_shelx_shelxl_version_number 2018/3
_shelx_space_group_comment
;
The symmetry employed for this shelxl refinement is uniquely defined
by the following loop, which should always be used as a source of
symmetry information in preference to the above space-group names.
They are only intended as comments.
;
_shelx_estimated_absorpt_t_min 0.652
_shelx_estimated_absorpt_t_max 0.893
_exptl_absorpt_special_details
;
Empirical correction (ABSPACK) includes:
- Absorption correction using spherical harmonics
- Frame scaling
;

loop_
_space_group_symop_operation_xyz
'x, y, z'
'-x, y+1/2, -z'
'-x, -y, -z'
'x, -y-1/2, z'

loop_
_atom_site_label
_atom_site_type_symbol
_atom_site_fract_x
_atom_site_fract_y
_atom_site_fract_z
_atom_site_U_iso_or_equiv
_atom_site_adp_type
_atom_site_occupancy
_atom_site_site_symmetry_order
_atom_site_calc_flag
_atom_site_refinement_flags_posn
_atom_site_refinement_flags_adp
_atom_site_refinement_flags_occupancy
_atom_site_disorder_assembly
_atom_site_disorder_group
V1 V 0.47387(6) 0.250000 0.22774(4) 0.00481(8) Uani 1 2 d S T P . .
P1 P 0.54775(9) 0.250000 -0.12178(6) 0.00559(11) Uani 1 2 d S T P . .
Na1 Na 0.29437(15) 0.250000 0.52688(10) 0.01133(18) Uani 1 2 d S T P . .
Na2 Na 1.07052(11) 0.49294(11) 0.82776(7) 0.01190(14) Uani 1 1 d . . . . .
C1 C 0.8254(3) 0.250000 0.4824(2) 0.0063(4) Uani 1 2 d S T P . .
O1 O 0.6168(3) 0.250000 0.47073(18) 0.0094(3) Uani 1 2 d S T P . .
O2 O 0.9833(3) 0.250000 0.61564(18) 0.0091(3) Uani 1 2 d S T P . .
O3 O 0.46495(18) 0.05667(17) -0.23280(12) 0.0090(2) Uani 1 1 d . . . . .
O4 O 0.8586(3) 0.250000 0.34669(18) 0.0090(3) Uani 1 2 d S T P . .
O5 O 0.4129(3) 0.250000 -0.00564(18) 0.0108(3) Uani 1 2 d S T P . .
O6 O 0.7990(3) 0.250000 -0.03425(19) 0.0106(3) Uani 1 2 d S T P . .
O7 O 0.2236(3) 0.250000 0.23512(18) 0.0092(3) Uani 1 2 d S T P . .

loop_
_atom_site_aniso_label
_atom_site_aniso_U_11
_atom_site_aniso_U_22
_atom_site_aniso_U_33
_atom_site_aniso_U_23
_atom_site_aniso_U_13
_atom_site_aniso_U_12
V1 0.00436(15) 0.00599(16) 0.00428(15) 0.000 0.00175(11) 0.000
P1 0.0060(2) 0.0056(2) 0.0042(2) 0.000 0.00055(18) 0.000
Na1 0.0084(4) 0.0198(5) 0.0062(4) 0.000 0.0031(3) 0.000
Na2 0.0158(3) 0.0089(3) 0.0092(3) -0.0012(2) 0.0021(2) 0.0022(2)
C1 0.0078(9) 0.0030(8) 0.0084(8) 0.000 0.0031(7) 0.000
O1 0.0058(7) 0.0160(8) 0.0060(6) 0.000 0.0014(5) 0.000
O2 0.0075(7) 0.0110(7) 0.0070(6) 0.000 0.0003(5) 0.000
O3 0.0106(5) 0.0066(5) 0.0077(4) -0.0007(4) 0.0005(4) 0.0004(4)
O4 0.0101(7) 0.0105(7) 0.0078(7) 0.000 0.0047(6) 0.000
O5 0.0143(7) 0.0133(7) 0.0055(6) 0.000 0.0044(6) 0.000
O6 0.0082(7) 0.0111(7) 0.0095(7) 0.000 -0.0009(6) 0.000
O7 0.0064(7) 0.0125(7) 0.0085(7) 0.000 0.0022(5) 0.000

loop_
_atom_type_symbol
_atom_type_description
_atom_type_scat_dispersion_real
_atom_type_scat_dispersion_imag
_atom_type_scat_source
O O 0.0106 0.0060 'International Tables Vol C Tables 4.2.6.8 and 6.1.1.4'
Na Na 0.0362 0.0249 'International Tables Vol C Tables 4.2.6.8 and 6.1.1.4'
P P 0.1023 0.0942 'International Tables Vol C Tables 4.2.6.8 and 6.1.1.4'
V V 0.3005 0.5294 'International Tables Vol C Tables 4.2.6.8 and 6.1.1.4'
C C 0.0033 0.0016 'International Tables Vol C Tables 4.2.6.8 and 6.1.1.4'

loop_
_geom_angle_atom_site_label_1
_geom_angle_atom_site_label_2
_geom_angle_atom_site_label_3
_geom_angle
_geom_angle_site_symmetry_1
_geom_angle_site_symmetry_3
_geom_angle_publ_flag
O7 V1 O3 100.87(3) . 2_655 ?
O7 V1 O3 100.87(3) . 3_655 ?
O3 V1 O3 158.01(7) 2_655 3_655 ?
O7 V1 O5 101.91(7) . . ?
O3 V1 O5 89.37(3) 2_655 . ?
O3 V1 O5 89.37(3) 3_655 . ?
O7 V1 O1 92.28(7) . . ?
O3 V1 O1 87.93(3) 2_655 . ?
O3 V1 O1 87.93(3) 3_655 . ?
O5 V1 O1 165.81(7) . . ?
O7 V1 O4 152.33(7) . . ?
O3 V1 O4 79.62(3) 2_655 . ?
O3 V1 O4 79.62(3) 3_655 . ?
O5 V1 O4 105.77(6) . . ?
O1 V1 O4 60.04(6) . . ?
O7 V1 C1 122.13(7) . . ?
O3 V1 C1 82.85(3) 2_655 . ?
O3 V1 C1 82.85(3) 3_655 . ?
O5 V1 C1 135.96(7) . . ?
O1 V1 C1 29.85(6) . . ?
O4 V1 C1 30.19(6) . . ?
O7 V1 Na1 48.18(6) . . ?
O3 V1 Na1 95.99(3) 2_655 . ?
O3 V1 Na1 95.99(3) 3_655 . ?
O5 V1 Na1 150.09(5) . . ?
O1 V1 Na1 44.10(5) . . ?
O4 V1 Na1 104.14(4) . . ?
C1 V1 Na1 73.95(5) . . ?
O7 V1 Na2 151.738(16) . 3_766 ?
O3 V1 Na2 51.84(3) 2_655 3_766 ?
O3 V1 Na2 106.94(4) 3_655 3_766 ?
O5 V1 Na2 73.84(4) . 3_766 ?
O1 V1 Na2 93.64(4) . 3_766 ?
O4 V1 Na2 42.76(3) . 3_766 ?
C1 V1 Na2 67.36(4) . 3_766 ?
Na1 V1 Na2 131.363(18) . 3_766 ?
O7 V1 Na2 151.738(16) . 2_746 ?
O3 V1 Na2 106.94(4) 2_655 2_746 ?
O3 V1 Na2 51.84(3) 3_655 2_746 ?
O5 V1 Na2 73.84(4) . 2_746 ?
O1 V1 Na2 93.64(4) . 2_746 ?
O4 V1 Na2 42.76(3) . 2_746 ?
C1 V1 Na2 67.36(4) . 2_746 ?
Na1 V1 Na2 131.363(18) . 2_746 ?
Na2 V1 Na2 55.17(2) 3_766 2_746 ?
O6 P1 O3 113.17(6) . . ?
O6 P1 O3 113.17(6) . 4_565 ?
O3 P1 O3 104.55(8) . 4_565 ?
O6 P1 O5 112.68(9) . . ?
O3 P1 O5 106.30(6) . . ?
O3 P1 O5 106.30(6) 4_565 . ?
O6 P1 Na1 128.98(7) . 1_554 ?
O3 P1 Na1 52.28(4) . 1_554 ?
O3 P1 Na1 52.28(4) 4_565 1_554 ?
O5 P1 Na1 118.34(7) . 1_554 ?
O6 P1 Na2 145.98(4) . 4_464 ?
O3 P1 Na2 56.66(4) . 4_464 ?
O3 P1 Na2 100.81(5) 4_565 4_464 ?
O5 P1 Na2 52.75(5) . 4_464 ?
Na1 P1 Na2 73.70(2) 1_554 4_464 ?
O6 P1 Na2 145.98(4) . 1_454 ?
O3 P1 Na2 100.81(5) . 1_454 ?
O3 P1 Na2 56.66(4) 4_565 1_454 ?
O5 P1 Na2 52.75(5) . 1_454 ?
Na1 P1 Na2 73.70(2) 1_554 1_454 ?
Na2 P1 Na2 55.55(3) 4_464 1_454 ?
O6 P1 Na2 40.60(4) . 3_766 ?
O3 P1 Na2 152.50(5) . 3_766 ?
O3 P1 Na2 96.41(4) 4_565 3_766 ?
O5 P1 Na2 84.14(5) . 3_766 ?
Na1 P1 Na2 144.131(19) 1_554 3_766 ?
Na2 P1 Na2 136.487(18) 4_464 3_766 ?
Na2 P1 Na2 105.567(17) 1_454 3_766 ?
O6 P1 Na2 40.60(4) . 2_746 ?
O3 P1 Na2 96.41(4) . 2_746 ?
O3 P1 Na2 152.50(5) 4_565 2_746 ?
O5 P1 Na2 84.14(5) . 2_746 ?
Na1 P1 Na2 144.131(19) 1_554 2_746 ?
Na2 P1 Na2 105.567(17) 4_464 2_746 ?
Na2 P1 Na2 136.487(18) 1_454 2_746 ?
Na2 P1 Na2 58.70(2) 3_766 2_746 ?
O1 Na1 O3 91.88(5) . 4_566 ?
O1 Na1 O3 91.88(5) . 1_556 ?
O3 Na1 O3 61.94(6) 4_566 1_556 ?
O1 Na1 O2 173.70(7) . 1_455 ?
O3 Na1 O2 82.73(5) 4_566 1_455 ?
O3 Na1 O2 82.73(5) 1_556 1_455 ?
O1 Na1 O7 67.59(6) . . ?
O3 Na1 O7 143.58(4) 4_566 . ?
O3 Na1 O7 143.58(4) 1_556 . ?
O2 Na1 O7 118.71(6) 1_455 . ?
O1 Na1 O4 133.96(6) . 1_455 ?
O3 Na1 O4 126.44(5) 4_566 1_455 ?
O3 Na1 O4 126.44(5) 1_556 1_455 ?
O2 Na1 O4 52.34(5) 1_455 1_455 ?
O7 Na1 O4 66.37(5) . 1_455 ?
O1 Na1 C1 160.69(7) . 1_455 ?
O3 Na1 C1 104.62(5) 4_566 1_455 ?
O3 Na1 C1 104.62(5) 1_556 1_455 ?
O2 Na1 C1 25.61(5) 1_455 1_455 ?
O7 Na1 C1 93.09(6) . 1_455 ?
O4 Na1 C1 26.73(5) 1_455 1_455 ?
O1 Na1 P1 91.71(5) . 1_556 ?
O3 Na1 P1 30.97(3) 4_566 1_556 ?
O3 Na1 P1 30.97(3) 1_556 1_556 ?
O2 Na1 P1 81.99(4) 1_455 1_556 ?
O7 Na1 P1 159.30(5) . 1_556 ?
O4 Na1 P1 134.33(5) 1_455 1_556 ?
C1 Na1 P1 107.60(5) 1_455 1_556 ?
O1 Na1 V1 38.48(4) . . ?
O3 Na1 V1 123.97(4) 4_566 . ?
O3 Na1 V1 123.97(4) 1_556 . ?
O2 Na1 V1 147.82(5) 1_455 . ?
O7 Na1 V1 29.12(4) . . ?
O4 Na1 V1 95.49(4) 1_455 . ?
C1 Na1 V1 122.21(5) 1_455 . ?
P1 Na1 V1 130.18(3) 1_556 . ?
O1 Na1 Na2 99.46(4) . 2_646 ?
O3 Na1 Na2 168.07(5) 4_566 2_646 ?
O3 Na1 Na2 120.88(3) 1_556 2_646 ?
O2 Na1 Na2 86.15(4) 1_455 2_646 ?
O7 Na1 Na2 41.59(3) . 2_646 ?
O4 Na1 Na2 41.83(3) 1_455 2_646 ?
C1 Na1 Na2 63.57(4) 1_455 2_646 ?
P1 Na1 Na2 150.627(17) 1_556 2_646 ?
V1 Na1 Na2 65.367(19) . 2_646 ?
O1 Na1 Na2 99.46(4) . 3_666 ?
O3 Na1 Na2 120.88(3) 4_566 3_666 ?
O3 Na1 Na2 168.07(5) 1_556 3_666 ?
O2 Na1 Na2 86.15(4) 1_455 3_666 ?
O7 Na1 Na2 41.59(3) . 3_666 ?
O4 Na1 Na2 41.83(3) 1_455 3_666 ?
C1 Na1 Na2 63.57(4) 1_455 3_666 ?
P1 Na1 Na2 150.627(17) 1_556 3_666 ?
V1 Na1 Na2 65.367(19) . 3_666 ?
Na2 Na1 Na2 53.75(2) 2_646 3_666 ?
O1 Na1 Na2 138.48(4) . 1_455 ?
O3 Na1 Na2 46.98(3) 4_566 1_455 ?
O3 Na1 Na2 74.73(4) 1_556 1_455 ?
O2 Na1 Na2 36.71(3) 1_455 1_455 ?
O7 Na1 Na2 140.27(4) . 1_455 ?
O4 Na1 Na2 81.77(4) 1_455 1_455 ?
C1 Na1 Na2 57.75(4) 1_455 1_455 ?
P1 Na1 Na2 56.960(19) 1_556 1_455 ?
V1 Na1 Na2 155.738(13) . 1_455 ?
Na2 Na1 Na2 121.30(3) 2_646 1_455 ?
Na2 Na1 Na2 98.72(2) 3_666 1_455 ?
O2 Na2 O6 172.52(6) . 3_766 ?
O2 Na2 O7 107.97(5) . 3_666 ?
O6 Na2 O7 75.65(5) 3_766 3_666 ?
O2 Na2 O4 88.10(4) . 3_766 ?
O6 Na2 O4 86.81(5) 3_766 3_766 ?
O7 Na2 O4 72.36(5) 3_666 3_766 ?
O2 Na2 O5 89.44(4) . 1_656 ?
O6 Na2 O5 87.96(4) 3_766 1_656 ?
O7 Na2 O5 161.06(5) 3_666 1_656 ?
O4 Na2 O5 116.77(5) 3_766 1_656 ?
O2 Na2 O3 75.27(5) . 4_666 ?
O6 Na2 O3 97.54(5) 3_766 4_666 ?
O7 Na2 O3 136.19(5) 3_666 4_666 ?
O4 Na2 O3 64.01(4) 3_766 4_666 ?
O5 Na2 O3 54.43(4) 1_656 4_666 ?
O2 Na2 O6 89.17(5) . 1_556 ?
O6 Na2 O6 97.71(4) 3_766 1_556 ?
O7 Na2 O6 85.66(4) 3_666 1_556 ?
O4 Na2 O6 155.78(5) 3_766 1_556 ?
O5 Na2 O6 87.25(4) 1_656 1_556 ?
O3 Na2 O6 137.92(4) 4_666 1_556 ?
O2 Na2 Na2 49.13(3) . 4_565 ?
O6 Na2 Na2 133.11(3) 3_766 4_565 ?
O7 Na2 Na2 132.71(3) 3_666 4_565 ?
O4 Na2 Na2 132.67(3) 3_766 4_565 ?
O5 Na2 Na2 54.73(2) 1_656 4_565 ?
O3 Na2 Na2 83.49(3) 4_666 4_565 ?
O6 Na2 Na2 57.88(2) 1_556 4_565 ?
O2 Na2 Na2 130.87(3) . 4_575 ?
O6 Na2 Na2 46.88(3) 3_766 4_575 ?
O7 Na2 Na2 47.29(3) 3_666 4_575 ?
O4 Na2 Na2 47.33(3) 3_766 4_575 ?
O5 Na2 Na2 125.27(2) 1_656 4_575 ?
O3 Na2 Na2 96.51(3) 4_666 4_575 ?
O6 Na2 Na2 122.12(2) 1_556 4_575 ?
Na2 Na2 Na2 180.00(5) 4_565 4_575 ?
O2 Na2 P1 75.76(4) . 1_656 ?
O6 Na2 P1 98.92(4) 3_766 1_656 ?
O7 Na2 P1 163.36(4) 3_666 1_656 ?
O4 Na2 P1 91.81(4) 3_766 1_656 ?
O5 Na2 P1 27.79(3) 1_656 1_656 ?
O3 Na2 P1 27.82(2) 4_666 1_656 ?
O6 Na2 P1 110.80(3) 1_556 1_656 ?
Na2 Na2 P1 62.223(13) 4_565 1_656 ?
Na2 Na2 P1 117.777(13) 4_575 1_656 ?
O2 Na2 P1 149.35(5) . 3_766 ?
O6 Na2 P1 24.55(4) 3_766 3_766 ?
O7 Na2 P1 98.74(4) 3_666 3_766 ?
O4 Na2 P1 85.88(4) 3_766 3_766 ?
O5 Na2 P1 66.90(3) 1_656 3_766 ?
O3 Na2 P1 75.09(3) 4_666 3_766 ?
O6 Na2 P1 107.94(3) 1_556 3_766 ?
Na2 Na2 P1 119.351(12) 4_565 3_766 ?
Na2 Na2 P1 60.649(13) 4_575 3_766 ?
P1 Na2 P1 74.432(17) 1_656 3_766 ?
O2 Na2 Na2 131.62(5) . 3_767 ?
O6 Na2 Na2 55.19(4) 3_766 3_767 ?
O7 Na2 Na2 76.60(4) 3_666 3_767 ?
O4 Na2 Na2 135.86(4) 3_766 3_767 ?
O5 Na2 Na2 86.33(4) 1_656 3_767 ?
O3 Na2 Na2 134.79(4) 4_666 3_767 ?
O6 Na2 Na2 42.52(3) 1_556 3_767 ?
Na2 Na2 Na2 91.47(2) 4_565 3_767 ?
Na2 Na2 Na2 88.53(2) 4_575 3_767 ?
P1 Na2 Na2 113.57(3) 1_656 3_767 ?
P1 Na2 Na2 68.58(2) 3_766 3_767 ?
O2 C1 O1 122.40(19) . . ?
O2 C1 O4 122.79(19) . . ?
O1 C1 O4 114.82(18) . . ?
O2 C1 V1 173.77(16) . . ?
O1 C1 V1 51.37(10) . . ?
O4 C1 V1 63.44(11) . . ?
O2 C1 Na1 54.49(11) . 1_655 ?
O1 C1 Na1 176.89(15) . 1_655 ?
O4 C1 Na1 68.29(11) . 1_655 ?
V1 C1 Na1 131.74(8) . 1_655 ?
C1 O1 V1 98.78(12) . . ?
C1 O1 Na1 163.80(14) . . ?
V1 O1 Na1 97.42(6) . . ?
C1 O2 Na2 130.23(8) . . ?
C1 O2 Na2 130.23(8) . 4_565 ?
Na2 O2 Na2 81.74(6) . 4_565 ?
C1 O2 Na1 99.89(13) . 1_655 ?
Na2 O2 Na1 106.05(5) . 1_655 ?
Na2 O2 Na1 106.05(5) 4_565 1_655 ?
P1 O3 V1 137.82(7) . 3_655 ?
P1 O3 Na1 96.75(5) . 1_554 ?
V1 O3 Na1 123.41(5) 3_655 1_554 ?
P1 O3 Na2 95.52(5) . 4_464 ?
V1 O3 Na2 94.00(4) 3_655 4_464 ?
Na1 O3 Na2 94.12(4) 1_554 4_464 ?
C1 O4 V1 86.36(12) . . ?
C1 O4 Na2 137.08(3) . 2_746 ?
V1 O4 Na2 96.41(5) . 2_746 ?
C1 O4 Na2 137.08(3) . 3_766 ?
V1 O4 Na2 96.41(5) . 3_766 ?
Na2 O4 Na2 85.35(6) 2_746 3_766 ?
C1 O4 Na1 84.98(12) . 1_655 ?
V1 O4 Na1 171.34(7) . 1_655 ?
Na2 O4 Na1 89.94(5) 2_746 1_655 ?
Na2 O4 Na1 89.94(5) 3_766 1_655 ?
P1 O5 V1 138.25(10) . . ?
P1 O5 Na2 99.45(6) . 4_464 ?
V1 O5 Na2 114.20(6) . 4_464 ?
P1 O5 Na2 99.45(6) . 1_454 ?
V1 O5 Na2 114.20(6) . 1_454 ?
Na2 O5 Na2 70.55(5) 4_464 1_454 ?
P1 O6 Na2 114.85(7) . 3_766 ?
P1 O6 Na2 114.85(7) . 2_746 ?
Na2 O6 Na2 86.23(6) 3_766 2_746 ?
P1 O6 Na2 117.54(7) . 1_554 ?
Na2 O6 Na2 82.29(4) 3_766 1_554 ?
Na2 O6 Na2 126.34(6) 2_746 1_554 ?
P1 O6 Na2 117.54(7) . 4_564 ?
Na2 O6 Na2 126.34(6) 3_766 4_564 ?
Na2 O6 Na2 82.29(4) 2_746 4_564 ?
Na2 O6 Na2 64.25(4) 1_554 4_564 ?
V1 O7 Na2 133.82(4) . 2_646 ?
V1 O7 Na2 133.82(4) . 3_666 ?
Na2 O7 Na2 85.43(6) 2_646 3_666 ?
V1 O7 Na1 102.70(7) . . ?
Na2 O7 Na1 95.02(5) 2_646 . ?
Na2 O7 Na1 95.02(5) 3_666 . ?

loop_
_geom_bond_atom_site_label_1
_geom_bond_atom_site_label_2
_geom_bond_distance
_geom_bond_site_symmetry_2
_geom_bond_publ_flag
V1 O7 1.6165(16) . ?
V1 O3 1.9723(11) 2_655 ?
V1 O3 1.9723(11) 3_655 ?
V1 O5 1.9755(15) . ?
V1 O1 2.0334(15) . ?
V1 O4 2.3056(16) . ?
V1 C1 2.572(2) . ?
V1 Na1 3.2407(10) . ?
V1 Na2 3.5045(8) 3_766 ?
V1 Na2 3.5045(8) 2_746 ?
P1 O6 1.5161(16) . ?
P1 O3 1.5432(11) . ?
P1 O3 1.5432(11) 4_565 ?
P1 O5 1.5558(16) . ?
P1 Na1 2.9781(10) 1_554 ?
P1 Na2 3.2912(8) 4_464 ?
P1 Na2 3.2912(8) 1_454 ?
P1 Na2 3.3111(8) 3_766 ?
P1 Na2 3.3111(8) 2_746 ?
Na1 O1 2.2743(18) . ?
Na1 O3 2.3722(13) 4_566 ?
Na1 O3 2.3722(13) 1_556 ?
Na1 O2 2.3727(18) 1_455 ?
Na1 O7 2.4758(17) . ?
Na1 O4 2.6780(18) 1_455 ?
Na1 C1 2.871(2) 1_455 ?
Na1 Na2 3.5904(10) 2_646 ?
Na1 Na2 3.5904(10) 3_666 ?
Na1 Na2 3.7683(10) 1_455 ?
Na2 O2 2.3440(13) . ?
Na2 O6 2.3746(13) 3_766 ?
Na2 O7 2.3926(13) 3_666 ?
Na2 O4 2.3943(13) 3_766 ?
Na2 O5 2.6560(14) 1_656 ?
Na2 O3 2.7623(13) 4_666 ?
Na2 O6 2.8845(16) 1_556 ?
Na2 Na2 3.0676(14) 4_565 ?
Na2 Na2 3.2459(14) 4_575 ?
Na2 Na2 3.4815(12) 3_767 ?
C1 O2 1.260(2) . ?
C1 O1 1.295(2) . ?
C1 O4 1.296(2) . ?
